data_4036684
loop_
_publ_author_name
'Golten, Samuel'
'Fontenelle, Cl\'ement Q'
'Timofte, Roxana S.'
'Bailac, Laura'
'Light, Mark'
'Sebban, Muriel'
'Oulyadi, Hassan'
'Linclau, Bruno'

_publ_section_title
;
 Enantioselective Synthesis of Dideoxy-tetrafluorinated Hexoses.
;
_journal_issue 11
_journal_name_full 'The Journal of organic chemistry'
_journal_page_first 4434
_journal_page_last 4453
_journal_paper_doi 10.1021/acs.joc.6b00302
_journal_volume 81
_journal_year 2016
_chemical_compound_source 'Clement Fontenelle'
_chemical_formula_sum 'C6 H8 F4 O4'
_chemical_formula_weight 220.12
_space_group_IT_number 14
_space_group_name_Hall '-P 2ybc'
_space_group_name_H-M_alt 'P 1 21/c 1'
_symmetry_cell_setting monoclinic
_symmetry_space_group_name_H-M 'P 1 21/c 1'
_atom_sites_solution_hydrogens geom
_atom_sites_solution_primary direct
_atom_sites_solution_secondary difmap
_audit_creation_method SHELXL-97
_cell_angle_alpha 90.00
_cell_angle_beta 95.815(9)
_cell_angle_gamma 90.00
_cell_formula_units_Z 4
_cell_length_a 11.179(5)
_cell_length_b 9.212(4)
_cell_length_c 7.815(4)
_cell_measurement_reflns_used 1711
_cell_measurement_temperature 100(2)
_cell_measurement_theta_max 27.4
_cell_measurement_theta_min 2.9
_cell_volume 800.7(6)
_computing_cell_refinement
;
CrystalClear-SM Expert 2.0 r7 (Rigaku, 2011)
;
_computing_data_collection
;
CrystalClear-SM Expert 2.0 r7 (Rigaku, 2011)
;
_computing_data_reduction
;
CrystalClear-SM Expert 2.0 r7 (Rigaku, 2011)
;
_computing_molecular_graphics
;
Images generated using CrystalMaker: a crystal and molecular 
structures program for Mac and Windows. CrystalMaker Software Ltd, 
Oxford, England (www.crystalmaker.com)
;
_computing_publication_material 'WINGX (Farrugia, 1998)'
_computing_structure_refinement 'SHELXL-97 (Sheldrick, 2008)'
_computing_structure_solution 'SHELXS-97 (Sheldrick, 1997)'
_diffrn_ambient_temperature 100(2)
_diffrn_detector 'CCD plate'
_diffrn_detector_area_resol_mean 28.5714
_diffrn_detector_type 'Rigaku HG Saturn724+ (2x2 bin mode)'
_diffrn_measured_fraction_theta_full 0.987
_diffrn_measured_fraction_theta_max 0.987
_diffrn_measurement_device 'four-circle \k diffractometer'
_diffrn_measurement_device_type 'Rigaku AFC12 (Right)'
_diffrn_measurement_method 'profile data from \w-scans'
_diffrn_measurement_specimen_support 'MiTeGen MicroMesh'
_diffrn_radiation_collimation 'Confocal mirrors, VHF Varimax '
_diffrn_radiation_type MoK\a
_diffrn_radiation_wavelength 0.71075
_diffrn_reflns_av_R_equivalents 0.0155
_diffrn_reflns_av_sigmaI/netI 0.0220
_diffrn_reflns_limit_h_max 8
_diffrn_reflns_limit_h_min -14
_diffrn_reflns_limit_k_max 11
_diffrn_reflns_limit_k_min -10
_diffrn_reflns_limit_l_max 10
_diffrn_reflns_limit_l_min -10
_diffrn_reflns_number 4241
_diffrn_reflns_theta_full 27.45
_diffrn_reflns_theta_max 27.45
_diffrn_reflns_theta_min 3.43
_diffrn_source 'Rotating Anode'
_diffrn_source_current 55.0
_diffrn_source_power 2.475
_diffrn_source_voltage 45.0
_exptl_absorpt_coefficient_mu 0.205
_exptl_absorpt_correction_T_max 0.9838
_exptl_absorpt_correction_T_min 0.9602
_exptl_absorpt_correction_type multi-scan
_exptl_absorpt_process_details
;
Jacobson, R. (1998). REQAB. Private communication to the 
Rigaku Corporation, Tokyo, Japan.
;
_exptl_crystal_colour Colourless
_exptl_crystal_density_diffrn 1.826
_exptl_crystal_density_method 'not measured'
_exptl_crystal_description Fragment
_exptl_crystal_F_000 448
_exptl_crystal_size_max 0.20
_exptl_crystal_size_mid 0.12
_exptl_crystal_size_min 0.08
_refine_diff_density_max 0.394
_refine_diff_density_min -0.233
_refine_diff_density_rms 0.046
_refine_ls_extinction_method none
_refine_ls_goodness_of_fit_ref 1.061
_refine_ls_hydrogen_treatment refall
_refine_ls_matrix_type full
_refine_ls_number_parameters 159
_refine_ls_number_reflns 1804
_refine_ls_number_restraints 0
_refine_ls_restrained_S_all 1.061
_refine_ls_R_factor_all 0.0348
_refine_ls_R_factor_gt 0.0298
_refine_ls_shift/su_max 0.005
_refine_ls_shift/su_mean 0.001
_refine_ls_structure_factor_coef Fsqd
_refine_ls_weighting_details 'calc w=1/[\s^2^(Fo^2^)+(0.0412P)^2^+0.1287P] where P=(Fo^2^+2Fc^2^)/3'
_refine_ls_weighting_scheme calc
_refine_ls_wR_factor_gt 0.0734
_refine_ls_wR_factor_ref 0.0761
_reflns_number_gt 1579
_reflns_number_total 1804
_reflns_threshold_expression >2\s(I)
_cod_data_source_file jo6b00302_si_001.cif
_cod_data_source_block Compound_7
_cod_depositor_comments
;
The following automatic conversions were performed:

data item '_symmetry_cell_setting' value 'Monoclinic' was changed to
'monoclinic' in accordance with the
/home/saulius/struct/COD-crude-data/automatic-downloads/DataCite-retrospective/ACS/depositions/lib/dictionaries/cif_core.dic
dictionary named 'cif_core.dic' version 2.4.2 last updated on
2011-04-26.

Automatic conversion script
Id: cif_fix_values 6909 2019-04-08 15:41:33Z antanas 
;
_cod_original_sg_symbol_H-M P2(1)/c
_cod_database_code 4036684

loop_
_symmetry_equiv_pos_as_xyz
'x, y, z'
'-x, y+1/2, -z+1/2'
'-x, -y, -z'
'x, -y-1/2, z-1/2'

loop_
_atom_site_label
_atom_site_type_symbol
_atom_site_fract_x
_atom_site_fract_y
_atom_site_fract_z
_atom_site_U_iso_or_equiv
_atom_site_adp_type
_atom_site_occupancy
_atom_site_symmetry_multiplicity
_atom_site_calc_flag
C1 C 0.09994(10) 0.42500(14) 0.18694(15) 0.0148(3) Uani 1 1 d
H1A H 0.0576(12) 0.5170(16) 0.2090(17) 0.013(3) Uiso 1 1 d
C2 C 0.19027(11) 0.38550(14) 0.34069(15) 0.0160(3) Uani 1 1 d
H2A H 0.2142(12) 0.2878(16) 0.3237(17) 0.014(3) Uiso 1 1 d
C3 C 0.30049(11) 0.48163(14) 0.35036(15) 0.0181(3) Uani 1 1 d
C4 C 0.34922(10) 0.49958(14) 0.17550(15) 0.0179(3) Uani 1 1 d
C5 C 0.24863(10) 0.54301(14) 0.03901(15) 0.0152(3) Uani 1 1 d
H5 H 0.2169(12) 0.6358(16) 0.0753(17) 0.014(3) Uiso 1 1 d
C6 C 0.28954(11) 0.55519(15) -0.13940(15) 0.0168(3) Uani 1 1 d
H6B H 0.3542(14) 0.6249(16) -0.1389(19) 0.020(4) Uiso 1 1 d
H6A H 0.3169(12) 0.4583(16) -0.1795(17) 0.014(3) Uiso 1 1 d
O1 O 0.01815(8) 0.31121(10) 0.15888(11) 0.0184(2) Uani 1 1 d
H1 H -0.0502(18) 0.343(2) 0.184(2) 0.047(5) Uiso 1 1 d
O2 O 0.13800(9) 0.40316(11) 0.49641(11) 0.0205(2) Uani 1 1 d
H2 H 0.0995(18) 0.333(2) 0.517(2) 0.043(5) Uiso 1 1 d
O5 O 0.15858(7) 0.43271(9) 0.03330(10) 0.0155(2) Uani 1 1 d
O6 O 0.19077(8) 0.60757(10) -0.25346(11) 0.0182(2) Uani 1 1 d
H6 H 0.1780(17) 0.549(2) -0.338(2) 0.041(5) Uiso 1 1 d
F3A F 0.27194(7) 0.61702(8) 0.40344(9) 0.0238(2) Uani 1 1 d
F3E F 0.38727(7) 0.43015(9) 0.46822(10) 0.0290(2) Uani 1 1 d
F4A F 0.39945(7) 0.37195(9) 0.13373(10) 0.0251(2) Uani 1 1 d
F4E F 0.43774(7) 0.60107(9) 0.18798(10) 0.0250(2) Uani 1 1 d

loop_
_atom_site_aniso_label
_atom_site_aniso_U_11
_atom_site_aniso_U_22
_atom_site_aniso_U_33
_atom_site_aniso_U_23
_atom_site_aniso_U_13
_atom_site_aniso_U_12
C1 0.0152(5) 0.0144(6) 0.0152(5) -0.0012(5) 0.0034(5) -0.0009(5)
C2 0.0191(6) 0.0152(6) 0.0140(5) 0.0002(4) 0.0031(5) -0.0005(5)
C3 0.0186(6) 0.0207(7) 0.0144(5) 0.0011(5) -0.0018(5) -0.0022(5)
C4 0.0150(6) 0.0197(7) 0.0193(6) -0.0002(5) 0.0025(5) -0.0021(5)
C5 0.0148(5) 0.0159(6) 0.0150(5) -0.0008(5) 0.0023(4) -0.0009(5)
C6 0.0154(6) 0.0200(7) 0.0154(6) 0.0000(5) 0.0029(5) 0.0003(5)
O1 0.0144(4) 0.0177(5) 0.0235(5) -0.0034(4) 0.0037(4) -0.0024(4)
O2 0.0269(5) 0.0200(5) 0.0155(4) -0.0003(4) 0.0064(4) -0.0068(4)
O5 0.0149(4) 0.0179(5) 0.0139(4) -0.0020(3) 0.0029(3) -0.0028(3)
O6 0.0187(4) 0.0222(5) 0.0137(4) -0.0016(4) 0.0022(3) 0.0003(4)
F3A 0.0359(4) 0.0183(4) 0.0179(4) -0.0045(3) 0.0068(3) -0.0095(3)
F3E 0.0224(4) 0.0405(5) 0.0220(4) 0.0107(3) -0.0077(3) -0.0058(3)
F4A 0.0203(4) 0.0271(5) 0.0284(4) 0.0014(3) 0.0047(3) 0.0084(3)
F4E 0.0183(4) 0.0340(5) 0.0223(4) 0.0026(3) 0.0003(3) -0.0107(3)

loop_
_atom_type_symbol
_atom_type_description
_atom_type_scat_dispersion_real
_atom_type_scat_dispersion_imag
_atom_type_scat_source
C C 0.0033 0.0016 'International Tables Vol C Tables 4.2.6.8 and 6.1.1.4'
H H 0.0000 0.0000 'International Tables Vol C Tables 4.2.6.8 and 6.1.1.4'
O O 0.0106 0.0060 'International Tables Vol C Tables 4.2.6.8 and 6.1.1.4'
F F 0.0171 0.0103 'International Tables Vol C Tables 4.2.6.8 and 6.1.1.4'

loop_
_geom_angle_atom_site_label_1
_geom_angle_atom_site_label_2
_geom_angle_atom_site_label_3
_geom_angle
O1 C1 O5 104.78(9)
O1 C1 C2 108.32(10)
O5 C1 C2 110.43(10)
O2 C2 C3 107.20(10)
O2 C2 C1 110.55(11)
C3 C2 C1 111.63(10)
F3E C3 F3A 106.69(10)
F3E C3 C2 110.65(10)
F3A C3 C2 109.65(10)
F3E C3 C4 110.49(10)
F3A C3 C4 106.77(10)
C2 C3 C4 112.35(10)
F4A C4 F4E 107.31(10)
F4A C4 C5 110.69(10)
F4E C4 C5 110.52(10)
F4A C4 C3 108.34(10)
F4E C4 C3 109.45(10)
C5 C4 C3 110.46(10)
O5 C5 C6 107.55(10)
O5 C5 C4 107.65(10)
C6 C5 C4 113.19(11)
O6 C6 C5 108.22(10)
C1 O5 C5 113.06(9)

loop_
_geom_bond_atom_site_label_1
_geom_bond_atom_site_label_2
_geom_bond_distance
C1 O1 1.3937(15)
C1 O5 1.4268(15)
C1 C2 1.5331(17)
C2 O2 1.4118(16)
C2 C3 1.5130(18)
C3 F3E 1.3540(14)
C3 F3A 1.3625(16)
C3 C4 1.5305(18)
C4 F4A 1.3570(16)
C4 F4E 1.3577(15)
C4 C5 1.5229(17)
C5 O5 1.4279(15)
C5 C6 1.5150(18)
C6 O6 1.4308(15)

loop_
_geom_hbond_atom_site_label_D
_geom_hbond_atom_site_label_H
_geom_hbond_atom_site_label_A
_geom_hbond_distance_DH
_geom_hbond_distance_HA
_geom_hbond_distance_DA
_geom_hbond_angle_DHA
_geom_hbond_site_symmetry_A
O2 H2 O1 0.80(2) 2.01(2) 2.7662(16) 157.7(19) 4_566
O2 H2 O5 0.80(2) 2.53(2) 3.1138(19) 130.4(17) 4_566
O1 H1 O6 0.86(2) 1.77(2) 2.6287(16) 173.0(19) 3_565
O6 H6 O2 0.855(19) 1.886(19) 2.7352(16) 172.0(18) 1_554
O6 H6 F3A 0.855(19) 2.452(19) 2.9179(16) 114.9(15) 1_554
